data_4131798
loop_
_publ_author_name
'Torre, Cristina de la'
'Toscani, Anita'
'Mar\'in-Hern\'andez, Cristina'
'Robson, Jonathan A.'
'Terencio, Mar\'ia Carmen'
'White, Andrew J. P.'
'Alcaraz, Mar\'ia Jos\'e'
'Wilton-Ely, James D E T'
'Mart\'inez-M\'a\~nez, Ram\'on'
'Sancen\'on, F\'elix'

_publ_section_title
;
 Ex Vivo Tracking of Endogenous CO with a Ruthenium(II) Complex.
;
_journal_issue 51
_journal_name_full 'Journal of the American Chemical Society'
_journal_page_first 18484
_journal_page_last 18487
_journal_paper_doi 10.1021/jacs.7b11158
_journal_volume 139
_journal_year 2017
_chemical_formula_moiety 'C10 H6 N2 S2'
_chemical_formula_sum 'C10 H6 N2 S2'
_chemical_formula_weight 218.29
_space_group_crystal_system monoclinic
_space_group_IT_number 14
_space_group_name_Hall '-P 2ybc'
_space_group_name_H-M_alt 'P 1 21/c 1'
_atom_sites_solution_hydrogens geom
_audit_creation_method SHELXL-2014/7
_cell_angle_alpha 90
_cell_angle_beta 96.544(8)
_cell_angle_gamma 90
_cell_formula_units_Z 8
_cell_length_a 11.3068(9)
_cell_length_b 7.0845(5)
_cell_length_c 23.268(2)
_cell_measurement_reflns_used 1922
_cell_measurement_temperature 173(2)
_cell_measurement_theta_max 27.7050
_cell_measurement_theta_min 2.9890
_cell_volume 1851.7(3)
_computing_cell_refinement 'CrysAlisPro, Agilent Technologies'
_computing_data_collection 'CrysAlisPro, Agilent Technologies'
_computing_data_reduction 'CrysAlisPro, Agilent Technologies'
_computing_molecular_graphics 'Bruker SHELXTL'
_computing_publication_material 'CIFTAB-2014 (Sheldrick, 2014)'
_computing_structure_refinement 'SHELXL-2014/7 (Sheldrick, 2014)'
_computing_structure_solution 'SHELXS-2013 (Sheldrick, 2013)'
_diffrn_ambient_temperature 173(2)
_diffrn_detector_area_resol_mean 16.0382
_diffrn_measured_fraction_theta_full 0.991
_diffrn_measured_fraction_theta_max 0.816
_diffrn_measurement_device_type 'Agilent Xcalibur 3 E'
_diffrn_measurement_method 'omega scans'
_diffrn_radiation_type MoK\a
_diffrn_radiation_wavelength 0.71073
_diffrn_reflns_av_R_equivalents 0.0236
_diffrn_reflns_av_unetI/netI 0.0471
_diffrn_reflns_Laue_measured_fraction_full 0.991
_diffrn_reflns_Laue_measured_fraction_max 0.816
_diffrn_reflns_limit_h_max 12
_diffrn_reflns_limit_h_min -13
_diffrn_reflns_limit_k_max 9
_diffrn_reflns_limit_k_min -5
_diffrn_reflns_limit_l_max 20
_diffrn_reflns_limit_l_min -30
_diffrn_reflns_number 6416
_diffrn_reflns_point_group_measured_fraction_full 0.991
_diffrn_reflns_point_group_measured_fraction_max 0.816
_diffrn_reflns_theta_full 25.242
_diffrn_reflns_theta_max 28.224
_diffrn_reflns_theta_min 2.380
_diffrn_source 'Enhance (Mo) X-ray Source'
_exptl_absorpt_coefficient_mu 0.528
_exptl_absorpt_correction_T_max 0.937
_exptl_absorpt_correction_T_min 0.841
_exptl_absorpt_correction_type analytical
_exptl_absorpt_process_details
; 
CrysAlisPro, Agilent Technologies, 
Version 1.171.37.35 (release 13-08-2014 CrysAlis171 .NET) 
(compiled Aug 13 2014,18:06:01) 
Analytical numeric absorption correction using a multifaceted crystal 
model based on expressions derived by R.C. Clark & J.S. Reid. 
(Clark, R. C. & Reid, J. S. (1995). Acta Cryst. A51, 887-897) 
Empirical absorption correction using spherical harmonics, 
implemented in SCALE3 ABSPACK scaling algorithm. 
;
_exptl_crystal_colour 'Pale yellow'
_exptl_crystal_density_diffrn 1.566
_exptl_crystal_description 'blocky needles'
_exptl_crystal_F_000 896
_exptl_crystal_size_max 0.46
_exptl_crystal_size_mid 0.31
_exptl_crystal_size_min 0.14
_refine_diff_density_max 0.349
_refine_diff_density_min -0.400
_refine_diff_density_rms 0.063
_refine_ls_extinction_method none
_refine_ls_goodness_of_fit_ref 1.118
_refine_ls_hydrogen_treatment constr
_refine_ls_matrix_type full
_refine_ls_number_parameters 295
_refine_ls_number_reflns 3736
_refine_ls_number_restraints 82
_refine_ls_restrained_S_all 1.114
_refine_ls_R_factor_all 0.0706
_refine_ls_R_factor_gt 0.0513
_refine_ls_shift/su_max 0.001
_refine_ls_shift/su_mean 0.000
_refine_ls_structure_factor_coef Fsqd
_refine_ls_weighting_details 'w=1/[\s^2^(Fo^2^)+(0.0440P)^2^+1.1784P] where P=(Fo^2^+2Fc^2^)/3'
_refine_ls_weighting_scheme calc
_refine_ls_wR_factor_gt 0.1164
_refine_ls_wR_factor_ref 0.1283
_reflns_Friedel_coverage 0.000
_reflns_number_gt 2900
_reflns_number_total 3736
_reflns_threshold_expression 'I > 2\s(I)'
_cod_data_source_file ja7b11158_si_002.cif
_cod_data_source_block TBTD
_cod_original_sg_symbol_H-M 'P 21/c'
_cod_database_code 4131798
_shelx_shelxl_version_number 2014/7
_shelx_space_group_comment
; 
The symmetry employed for this shelxl refinement is uniquely defined 
by the following loop, which should always be used as a source of 
symmetry information in preference to the above space-group names. 
They are only intended as comments. 
;

loop_
_space_group_symop_operation_xyz
'x, y, z'
'-x, y+1/2, -z+1/2'
'-x, -y, -z'
'x, -y-1/2, z-1/2'

loop_
_atom_site_label
_atom_site_type_symbol
_atom_site_fract_x
_atom_site_fract_y
_atom_site_fract_z
_atom_site_U_iso_or_equiv
_atom_site_adp_type
_atom_site_occupancy
_atom_site_site_symmetry_order
_atom_site_calc_flag
_atom_site_refinement_flags_posn
_atom_site_refinement_flags_adp
_atom_site_refinement_flags_occupancy
_atom_site_disorder_assembly
_atom_site_disorder_group
S1A S 0.27477(8) 0.81050(14) 0.50479(3) 0.0464(3) Uani 1 1 d . . . . .
N2A N 0.2103(2) 0.8450(4) 0.44019(11) 0.0411(7) Uani 1 1 d . . . . .
C3A C 0.2974(2) 0.8404(4) 0.40472(12) 0.0305(6) Uani 1 1 d . . . . .
C4A C 0.2831(2) 0.8594(4) 0.34413(12) 0.0292(6) Uani 1 1 d . . . . .
H4A H 0.2069 0.8848 0.3240 0.035 Uiso 1 1 calc R U . . .
C5A C 0.3809(2) 0.8407(4) 0.31424(12) 0.0267(6) Uani 1 1 d D . . . .
C6A C 0.4957(2) 0.8045(4) 0.34567(13) 0.0344(7) Uani 1 1 d . . . . .
H6A H 0.5623 0.7913 0.3245 0.041 Uiso 1 1 calc R U . . .
C7A C 0.5130(3) 0.7884(5) 0.40373(14) 0.0395(8) Uani 1 1 d . . . . .
H7A H 0.5903 0.7665 0.4232 0.047 Uiso 1 1 calc R U . . .
C8A C 0.4134(3) 0.8050(4) 0.43509(13) 0.0341(7) Uani 1 1 d . . . . .
N9A N 0.4119(2) 0.7869(4) 0.49266(12) 0.0424(7) Uani 1 1 d . . . . .
C10A C 0.3736(12) 0.848(3) 0.2504(3) 0.0241(19) Uani 0.641(4) 1 d D U P A 1
C11A C 0.4495(13) 0.769(3) 0.2140(6) 0.032(2) Uani 0.641(4) 1 d D U P A 1
H11A H 0.5211 0.7061 0.2281 0.038 Uiso 0.641(4) 1 calc R U P A 1
S12A S 0.40572(17) 0.7949(3) 0.14463(9) 0.0364(5) Uani 0.641(4) 1 d D U P A 1
C13A C 0.2823(12) 0.929(2) 0.1574(5) 0.040(3) Uani 0.641(4) 1 d D U P A 1
H13A H 0.2272 0.9852 0.1286 0.048 Uiso 0.641(4) 1 calc R U P A 1
C14A C 0.2778(17) 0.939(4) 0.2164(6) 0.030(2) Uani 0.641(4) 1 d D U P A 1
H14A H 0.2158 1.0026 0.2329 0.036 Uiso 0.641(4) 1 calc R U P A 1
C10' C 0.360(2) 0.859(5) 0.2509(5) 0.024(4) Uiso 0.359(4) 1 d D U P A 2
C11' C 0.268(3) 0.939(7) 0.2156(10) 0.026(4) Uiso 0.359(4) 1 d D U P A 2
H11C H 0.2028 1.0010 0.2300 0.031 Uiso 0.359(4) 1 calc R U P A 2
S12' S 0.2808(7) 0.9178(11) 0.1466(3) 0.0346(11) Uiso 0.359(4) 1 d D U P A 2
C13' C 0.4160(14) 0.789(3) 0.1609(6) 0.038(4) Uiso 0.359(4) 1 d D U P A 2
H13C H 0.4632 0.7452 0.1324 0.046 Uiso 0.359(4) 1 calc R U P A 2
C14' C 0.442(3) 0.764(6) 0.2196(11) 0.032(4) Uiso 0.359(4) 1 d D U P A 2
H14C H 0.5068 0.6910 0.2370 0.038 Uiso 0.359(4) 1 calc R U P A 2
S1B S 0.06449(8) 0.25095(14) 0.53716(3) 0.0463(3) Uani 1 1 d . . . . .
N2B N -0.0051(2) 0.2544(4) 0.47266(10) 0.0389(7) Uani 1 1 d . . . . .
C3B C 0.0784(3) 0.2883(4) 0.43670(12) 0.0308(7) Uani 1 1 d . . . . .
C4B C 0.0587(2) 0.3021(4) 0.37601(12) 0.0288(6) Uani 1 1 d . . . . .
H4B H -0.0193 0.2889 0.3564 0.035 Uiso 1 1 calc R U . . .
C5B C 0.1538(2) 0.3351(4) 0.34541(11) 0.0252(6) Uani 1 1 d D . . . .
C6B C 0.2706(2) 0.3567(4) 0.37623(13) 0.0331(7) Uani 1 1 d . . . . .
H6B H 0.3354 0.3810 0.3547 0.040 Uiso 1 1 calc R U . . .
C7B C 0.2926(3) 0.3442(5) 0.43446(13) 0.0366(7) Uani 1 1 d . . . . .
H7B H 0.3711 0.3570 0.4534 0.044 Uiso 1 1 calc R U . . .
C8B C 0.1956(3) 0.3115(4) 0.46619(12) 0.0318(7) Uani 1 1 d . . . . .
N9B N 0.1990(2) 0.2935(4) 0.52419(11) 0.0421(7) Uani 1 1 d . . . . .
C10B C 0.1370(7) 0.3498(11) 0.28156(15) 0.0227(12) Uani 0.876(4) 1 d D U P B 1
C11B C 0.2162(9) 0.428(3) 0.2479(3) 0.0293(13) Uani 0.876(4) 1 d D U P B 1
H11B H 0.2898 0.4827 0.2635 0.035 Uiso 0.876(4) 1 calc R U P B 1
S12B S 0.17069(9) 0.41968(16) 0.17620(5) 0.0314(3) Uani 0.876(4) 1 d D U P B 1
C13B C 0.0399(9) 0.302(2) 0.1876(5) 0.034(2) Uani 0.876(4) 1 d D U P B 1
H13B H -0.0199 0.2627 0.1579 0.041 Uiso 0.876(4) 1 calc R U P B 1
C14B C 0.0362(7) 0.2746(17) 0.2451(2) 0.0261(12) Uani 0.876(4) 1 d D U P B 1
H14B H -0.0276 0.2111 0.2601 0.031 Uiso 0.876(4) 1 calc R U P B 1
C10" C 0.144(6) 0.325(10) 0.2837(7) 0.024(5) Uiso 0.124(4) 1 d D U P B 2
C11" C 0.037(5) 0.288(13) 0.2527(15) 0.023(5) Uiso 0.124(4) 1 d D U P B 2
H11D H -0.0339 0.2537 0.2687 0.028 Uiso 0.124(4) 1 calc R U P B 2
S12" S 0.049(2) 0.312(4) 0.1817(11) 0.039(3) Uiso 0.124(4) 1 d D U P B 2
C13" C 0.183(3) 0.436(5) 0.1957(12) 0.029(5) Uiso 0.124(4) 1 d D U P B 2
H13D H 0.2205 0.5036 0.1675 0.034 Uiso 0.124(4) 1 calc R U P B 2
C14" C 0.226(7) 0.42(2) 0.252(2) 0.024(5) Uiso 0.124(4) 1 d D U P B 2
H14D H 0.3012 0.4697 0.2684 0.029 Uiso 0.124(4) 1 calc R U P B 2

loop_
_atom_site_aniso_label
_atom_site_aniso_U_11
_atom_site_aniso_U_22
_atom_site_aniso_U_33
_atom_site_aniso_U_23
_atom_site_aniso_U_13
_atom_site_aniso_U_12
S1A 0.0505(5) 0.0541(6) 0.0343(5) 0.0022(4) 0.0031(4) 0.0065(4)
N2A 0.0381(15) 0.0498(17) 0.0359(14) 0.0012(13) 0.0067(12) 0.0058(13)
C3A 0.0245(15) 0.0288(15) 0.0379(16) -0.0007(13) 0.0018(12) 0.0008(12)
C4A 0.0208(14) 0.0297(15) 0.0363(16) 0.0011(13) -0.0002(12) 0.0034(12)
C5A 0.0213(14) 0.0200(14) 0.0382(16) 0.0001(12) 0.0004(12) 0.0007(11)
C6A 0.0180(14) 0.0374(17) 0.0474(19) 0.0034(15) 0.0019(13) -0.0015(12)
C7A 0.0220(15) 0.048(2) 0.0466(19) 0.0047(16) -0.0055(13) -0.0010(14)
C8A 0.0341(17) 0.0306(16) 0.0353(17) 0.0017(14) -0.0061(13) -0.0041(13)
N9A 0.0405(16) 0.0442(17) 0.0406(15) 0.0016(13) -0.0040(12) -0.0025(13)
C10A 0.011(4) 0.018(3) 0.043(3) 0.001(2) 0.0029(19) 0.001(3)
C11A 0.017(3) 0.031(3) 0.050(5) 0.002(3) 0.014(3) 0.003(3)
S12A 0.0323(8) 0.0422(9) 0.0360(11) -0.0025(9) 0.0091(8) 0.0021(6)
C13A 0.025(3) 0.044(4) 0.052(7) -0.006(5) 0.006(4) 0.000(2)
C14A 0.018(4) 0.026(3) 0.046(4) 0.000(2) 0.004(2) 0.006(4)
S1B 0.0489(5) 0.0603(6) 0.0294(4) 0.0000(4) 0.0034(4) -0.0003(4)
N2B 0.0354(15) 0.0505(17) 0.0316(14) -0.0001(12) 0.0070(11) -0.0032(12)
C3B 0.0282(15) 0.0321(16) 0.0319(16) -0.0034(13) 0.0020(12) 0.0023(13)
C4B 0.0201(14) 0.0341(16) 0.0313(15) -0.0024(13) -0.0008(11) 0.0000(12)
C5B 0.0212(14) 0.0219(14) 0.0320(15) -0.0020(12) 0.0013(11) 0.0014(11)
C6B 0.0209(14) 0.0362(17) 0.0420(17) -0.0006(14) 0.0022(12) -0.0016(13)
C7B 0.0247(15) 0.0413(18) 0.0410(18) -0.0017(15) -0.0089(13) -0.0033(14)
C8B 0.0308(16) 0.0302(16) 0.0326(16) -0.0046(13) -0.0050(12) 0.0009(13)
N9B 0.0422(16) 0.0491(17) 0.0332(14) -0.0006(13) -0.0030(12) -0.0008(13)
C10B 0.0188(19) 0.018(3) 0.0321(18) -0.0011(14) 0.0039(13) 0.0038(18)
C11B 0.020(3) 0.028(3) 0.040(3) 0.000(2) 0.0046(15) -0.001(3)
S12B 0.0293(5) 0.0343(5) 0.0319(6) 0.0021(5) 0.0085(4) 0.0010(4)
C13B 0.019(3) 0.043(4) 0.041(4) -0.002(3) 0.006(2) 0.005(2)
C14B 0.0164(16) 0.031(3) 0.032(2) -0.005(3) 0.0046(18) -0.0019(15)

loop_
_atom_type_symbol
_atom_type_description
_atom_type_scat_dispersion_real
_atom_type_scat_dispersion_imag
_atom_type_scat_source
C C 0.0033 0.0016 'International Tables Vol C Tables 4.2.6.8 and 6.1.1.4'
H H 0.0000 0.0000 'International Tables Vol C Tables 4.2.6.8 and 6.1.1.4'
N N 0.0061 0.0033 'International Tables Vol C Tables 4.2.6.8 and 6.1.1.4'
S S 0.1246 0.1234 'International Tables Vol C Tables 4.2.6.8 and 6.1.1.4'

loop_
_geom_angle_atom_site_label_1
_geom_angle_atom_site_label_2
_geom_angle_atom_site_label_3
_geom_angle
N2A S1A N9A 101.17(14)
C3A N2A S1A 106.3(2)
N2A C3A C4A 126.8(3)
N2A C3A C8A 112.9(3)
C4A C3A C8A 120.2(3)
C5A C4A C3A 119.3(3)
C4A C5A C6A 119.3(3)
C4A C5A C10' 117.0(11)
C6A C5A C10' 123.6(11)
C4A C5A C10A 123.2(6)
C6A C5A C10A 117.4(6)
C7A C6A C5A 123.0(3)
C6A C7A C8A 118.5(3)
N9A C8A C7A 127.2(3)
N9A C8A C3A 113.0(3)
C7A C8A C3A 119.7(3)
C8A N9A S1A 106.5(2)
C11A C10A C14A 109.1(6)
C11A C10A C5A 129.2(10)
C14A C10A C5A 121.7(10)
C10A C11A S12A 114.7(9)
C11A S12A C13A 92.9(7)
C14A C13A S12A 108.6(10)
C13A C14A C10A 114.6(12)
C11' C10' C14' 112.8(11)
C11' C10' C5A 130.8(19)
C14' C10' C5A 116.1(19)
C10' C11' S12' 113.6(17)
C11' S12' C13' 91.9(11)
C14' C13' S12' 109.5(14)
C13' C14' C10' 111.9(19)
N9B S1B N2B 101.16(13)
C3B N2B S1B 106.1(2)
N2B C3B C4B 126.2(3)
N2B C3B C8B 113.4(3)
C4B C3B C8B 120.3(3)
C5B C4B C3B 119.2(2)
C4B C5B C10" 122(2)
C4B C5B C6B 119.2(3)
C10" C5B C6B 118(2)
C4B C5B C10B 120.9(4)
C6B C5B C10B 119.9(4)
C7B C6B C5B 123.1(3)
C6B C7B C8B 118.0(3)
N9B C8B C7B 127.1(3)
N9B C8B C3B 112.8(3)
C7B C8B C3B 120.1(3)
C8B N9B S1B 106.5(2)
C11B C10B C14B 109.7(4)
C11B C10B C5B 125.7(6)
C14B C10B C5B 124.5(5)
C10B C11B S12B 113.8(4)
C11B S12B C13B 92.0(4)
C14B C13B S12B 109.8(7)
C13B C14B C10B 114.6(5)
C11" C10" C14" 114(2)
C11" C10" C5B 120(4)
C14" C10" C5B 121(4)
C10" C11" S12" 109.5(18)
C11" S12" C13" 91.9(16)
C14" C13" S12" 111(2)
C13" C14" C10" 110(2)

loop_
_geom_bond_atom_site_label_1
_geom_bond_atom_site_label_2
_geom_bond_distance
S1A N2A 1.612(3)
S1A N9A 1.617(3)
N2A C3A 1.356(4)
C3A C4A 1.407(4)
C3A C8A 1.439(4)
C4A C5A 1.378(4)
C5A C6A 1.439(4)
C5A C10' 1.472(11)
C5A C10A 1.479(7)
C6A C7A 1.348(4)
C7A C8A 1.415(4)
C8A N9A 1.348(4)
C10A C11A 1.387(15)
C10A C14A 1.423(15)
C11A S12A 1.644(14)
S12A C13A 1.740(11)
C13A C14A 1.381(18)
C10' C11' 1.38(3)
C10' C14' 1.41(3)
C11' S12' 1.64(2)
S12' C13' 1.778(13)
C13' C14' 1.38(3)
S1B N9B 1.612(3)
S1B N2B 1.613(3)
N2B C3B 1.352(4)
C3B C4B 1.408(4)
C3B C8B 1.431(4)
C4B C5B 1.375(4)
C5B C10" 1.429(17)
C5B C6B 1.438(4)
C5B C10B 1.480(4)
C6B C7B 1.352(4)
C7B C8B 1.410(4)
C8B N9B 1.352(4)
C10B C11B 1.373(5)
C10B C14B 1.443(5)
C11B S12B 1.691(7)
S12B C13B 1.745(9)
C13B C14B 1.358(11)
C10" C11" 1.36(2)
C10" C14" 1.43(2)
C11" S12" 1.68(2)
S12" C13" 1.754(18)
C13" C14" 1.35(2)
